data_1528304
loop_
_publ_author_name
'Alvarez-Serrano, I.'
'Veiga, M.L.'
'Pico, C.'
'Lopez, M.L.'

_publ_section_title
;
 CMR in a manganite with 50% of Ti in Mn sites
;
_journal_name_full 'Solid State Sciences'
_journal_page_first 37
_journal_page_last 43
_journal_volume 8
_journal_year 2006
_chemical_formula_sum 'La0.94 Mn O6 Sr0.94 Ti'
_chemical_name_systematic 'Sr0.94 La0.94 Mn Ti O6'
_space_group_IT_number 62
_symmetry_space_group_name_Hall '-P 2c 2ab'
_symmetry_space_group_name_H-M 'P b n m'
_cell_angle_alpha 90
_cell_angle_beta 90
_cell_angle_gamma 90
_cell_formula_units_Z 2
_cell_length_a 5.5031
_cell_length_b 5.4653
_cell_length_c 7.7961
_cell_volume 234.476
_citation_journal_id_ASTM SSSCFJ
_cod_data_source_file Alvarez-Serrano_SSSCFJ_2006_689.cif
_cod_data_source_block La0.94Mn1O6Sr0.94Ti1
_cod_original_cell_volume 234.4762
_cod_original_sg_symbol_Hall '-P 2ac 2n (z,x,y)'
_cod_original_formula_sum 'La0.94 Mn1 O6 Sr0.94 Ti1'
_cod_database_code 1528304

loop_
_symmetry_equiv_pos_as_xyz
x,y,z
x+1/2,-y+1/2,-z
-x+1/2,y+1/2,-z+1/2
-x,-y,z+1/2
-x,-y,-z
-x-1/2,y-1/2,z
x-1/2,-y-1/2,z-1/2
x,y,-z-1/2

loop_
_atom_site_label
_atom_site_type_symbol
_atom_site_fract_x
_atom_site_fract_y
_atom_site_fract_z
_atom_site_occupancy
_atom_site_U_iso_or_equiv
Mn1 Mn+3 0.5 0 0 0.5 0.0
O2 O-2 0.743 0.258 0.021 1 0.0
La1 La+3 0.006 0.02 0.25 0.474 0.0
Ti1 Ti+4 0.5 0 0 0.5 0.0
Sr1 Sr+2 0.006 0.02 0.25 0.474 0.0
O1 O-2 0.044 0.498 0.25 1 0.0
